data_7131056
loop_
_publ_author_name
'Duan, Wenzeng'
'Liu, Wenjing'
'Liu, Houting'
'Ji, Honghan'
'Huo, Yanmin'
'Wang, Huaiwei'
'Gong, Shuwen'

_publ_section_title
;
 AIE-active aurones for circularly polarized luminescence and trace water
 detection.
;
_journal_name_full 'Chemical communications (Cambridge, England)'
_journal_paper_doi 10.1039/d2cc05399c
_journal_year 2022
_chemical_formula_sum 'C25 H19 N O4'
_chemical_formula_weight 397.41
_space_group_crystal_system monoclinic
_space_group_IT_number 14
_space_group_name_Hall '-P 2yn'
_space_group_name_H-M_alt 'P 1 21/n 1'
_atom_sites_solution_hydrogens geom
_audit_creation_method SHELXL-2018/3
_audit_update_record
;
2022-07-04 deposited with the CCDC.	2022-11-18 downloaded from the CCDC.
;
_cell_angle_alpha 90
_cell_angle_beta 89.960(6)
_cell_angle_gamma 90
_cell_formula_units_Z 4
_cell_length_a 9.1268(8)
_cell_length_b 8.0238(7)
_cell_length_c 26.1099(14)
_cell_measurement_reflns_used 2788
_cell_measurement_temperature 293(2)
_cell_measurement_theta_max 70.2600
_cell_measurement_theta_min 5.1190
_cell_volume 1912.1(3)
_computing_cell_refinement 'CrysAlisPro 1.171.40.53 (Rigaku OD, 2019)'
_computing_data_collection 'CrysAlisPro 1.171.40.53 (Rigaku OD, 2019)'
_computing_data_reduction 'CrysAlisPro 1.171.40.53 (Rigaku OD, 2019)'
_computing_structure_refinement 'SHELXL-2018/3 (Sheldrick, 2018)'
_computing_structure_solution 'SHELXL-2018/3 (Sheldrick, 2018)'
_diffrn_ambient_temperature 293(2)
_diffrn_measured_fraction_theta_full 0.997
_diffrn_measured_fraction_theta_max 0.999
_diffrn_measurement_device_type 'Xcalibur, Eos, Gemini'
_diffrn_radiation_type CuK\a
_diffrn_radiation_wavelength 1.54184
_diffrn_reflns_av_unetI/netI 0.0351
_diffrn_reflns_Laue_measured_fraction_full 0.997
_diffrn_reflns_Laue_measured_fraction_max 0.999
_diffrn_reflns_limit_h_max 10
_diffrn_reflns_limit_h_min -10
_diffrn_reflns_limit_k_max 9
_diffrn_reflns_limit_k_min -9
_diffrn_reflns_limit_l_max 31
_diffrn_reflns_limit_l_min 0
_diffrn_reflns_number 3424
_diffrn_reflns_point_group_measured_fraction_full 0.997
_diffrn_reflns_point_group_measured_fraction_max 0.999
_diffrn_reflns_theta_full 67.317
_diffrn_reflns_theta_max 67.317
_diffrn_reflns_theta_min 3.385
_diffrn_source 'fine-focus sealed X-ray tube'
_exptl_absorpt_coefficient_mu 0.763
_exptl_absorpt_correction_T_max 1.00000
_exptl_absorpt_correction_T_min 0.90755
_exptl_absorpt_correction_type multi-scan
_exptl_absorpt_process_details SADABS
_exptl_crystal_colour YELLOW
_exptl_crystal_density_diffrn 1.381
_exptl_crystal_description BLOCK
_exptl_crystal_F_000 832
_exptl_crystal_size_max 0.120
_exptl_crystal_size_mid 0.110
_exptl_crystal_size_min 0.110
_refine_diff_density_max 0.281
_refine_diff_density_min -0.188
_refine_diff_density_rms 0.040
_refine_ls_extinction_method none
_refine_ls_goodness_of_fit_ref 1.144
_refine_ls_hydrogen_treatment constr
_refine_ls_matrix_type full
_refine_ls_number_parameters 272
_refine_ls_number_reflns 3424
_refine_ls_number_restraints 1
_refine_ls_restrained_S_all 1.146
_refine_ls_R_factor_all 0.0832
_refine_ls_R_factor_gt 0.0622
_refine_ls_shift/su_max 0.000
_refine_ls_shift/su_mean 0.000
_refine_ls_structure_factor_coef Fsqd
_refine_ls_weighting_details 'w=1/[\s^2^(Fo^2^)+(0.1000P)^2^] where P=(Fo^2^+2Fc^2^)/3'
_refine_ls_weighting_scheme calc
_refine_ls_wR_factor_gt 0.1746
_refine_ls_wR_factor_ref 0.1964
_reflns_Friedel_coverage 0.000
_reflns_number_gt 2469
_reflns_number_total 3424
_reflns_threshold_expression 'I > 2\s(I)'
_cod_data_source_file d2cc05399c2.cif
_cod_data_source_block exp_12479_tw
_cod_original_sg_symbol_H-M 'P 21/n'
_cod_database_code 7131056
_shelx_shelxl_version_number 2018/3
_shelx_space_group_comment
;
The symmetry employed for this shelxl refinement is uniquely defined
by the following loop, which should always be used as a source of
symmetry information in preference to the above space-group names.
They are only intended as comments.
;
_shelx_estimated_absorpt_t_min 0.914
_shelx_estimated_absorpt_t_max 0.921

loop_
_space_group_symop_operation_xyz
'x, y, z'
'-x+1/2, y+1/2, -z+1/2'
'-x, -y, -z'
'x-1/2, -y-1/2, z-1/2'

loop_
_atom_site_label
_atom_site_type_symbol
_atom_site_fract_x
_atom_site_fract_y
_atom_site_fract_z
_atom_site_U_iso_or_equiv
_atom_site_adp_type
_atom_site_occupancy
_atom_site_site_symmetry_order
_atom_site_calc_flag
_atom_site_refinement_flags_posn
_atom_site_refinement_flags_adp
_atom_site_refinement_flags_occupancy
_atom_site_disorder_assembly
_atom_site_disorder_group
N1 N 0.6170(7) 0.0452(6) -0.08327(19) 0.1165(17) Uani 1 1 d . U . . .
O1 O 0.1516(3) 0.4469(3) 0.07246(9) 0.0786(7) Uani 1 1 d . . . . .
O2 O -0.2170(4) 0.3382(5) 0.05101(13) 0.1035(10) Uani 1 1 d . . . . .
O3 O 0.7329(6) 0.0963(6) -0.06655(18) 0.1311(16) Uani 1 1 d . U . . .
O4 O 0.6052(6) -0.0559(7) -0.11957(18) 0.161(2) Uani 1 1 d . . . . .
C1 C 0.2977(5) 0.6057(6) 0.15950(18) 0.0946(14) Uani 1 1 d . . . . .
H1A H 0.337604 0.701931 0.177102 0.114 Uiso 1 1 calc R U . . .
H1B H 0.356946 0.585894 0.129253 0.114 Uiso 1 1 calc R U . . .
C2 C 0.3076(6) 0.4492(8) 0.1958(2) 0.1085(16) Uani 1 1 d . . . . .
H2A H 0.364400 0.363065 0.178911 0.130 Uiso 1 1 calc R U . . .
H2B H 0.359242 0.480464 0.226836 0.130 Uiso 1 1 calc R U . . .
C3 C 0.1605(5) 0.3793(6) 0.21011(15) 0.0825(11) Uani 1 1 d . . . . .
C4 C 0.0732(7) 0.4552(6) 0.24646(15) 0.0884(13) Uani 1 1 d . . . . .
H4A H 0.115848 0.519882 0.271968 0.106 Uiso 1 1 calc R U . . .
C5 C -0.0762(6) 0.4356(6) 0.24516(15) 0.0873(13) Uani 1 1 d . . . . .
H5 H -0.133420 0.487750 0.269921 0.105 Uiso 1 1 calc R U . . .
C6 C -0.1439(5) 0.3397(5) 0.20772(15) 0.0826(11) Uani 1 1 d . . . . .
C7 C -0.0533(5) 0.2348(5) 0.17956(14) 0.0797(12) Uani 1 1 d . . . . .
H7 H -0.094046 0.150033 0.159887 0.096 Uiso 1 1 calc R U . . .
C8 C 0.0956(6) 0.2554(5) 0.18062(15) 0.0825(12) Uani 1 1 d . . . . .
H8 H 0.154607 0.185101 0.161198 0.099 Uiso 1 1 calc R U . . .
C9 C -0.2997(5) 0.3748(8) 0.1910(2) 0.1095(16) Uani 1 1 d . . . . .
H9A H -0.359919 0.394174 0.221017 0.131 Uiso 1 1 calc R U . . .
H9B H -0.338185 0.277720 0.173388 0.131 Uiso 1 1 calc R U . . .
C10 C -0.3106(5) 0.5316(7) 0.15416(19) 0.0990(14) Uani 1 1 d . . . . .
H10A H -0.361515 0.498943 0.123143 0.119 Uiso 1 1 calc R U . . .
H10B H -0.368790 0.616926 0.170862 0.119 Uiso 1 1 calc R U . . .
C11 C -0.1656(5) 0.6041(6) 0.13989(15) 0.0822(11) Uani 1 1 d . . . . .
C12 C -0.0999(6) 0.7280(6) 0.16868(15) 0.0852(13) Uani 1 1 d . . . . .
H12 H -0.158317 0.800744 0.187431 0.102 Uiso 1 1 calc R U . . .
C13 C 0.0498(6) 0.7461(5) 0.17021(15) 0.0871(14) Uani 1 1 d . . . . .
H13 H 0.089427 0.831079 0.190056 0.104 Uiso 1 1 calc R U . . .
C14 C 0.1437(5) 0.6428(5) 0.14342(14) 0.0782(11) Uani 1 1 d . . . . .
C15 C 0.0730(5) 0.5497(4) 0.10627(12) 0.0659(9) Uani 1 1 d . . . . .
C16 C -0.0736(5) 0.5263(5) 0.10359(12) 0.0705(10) Uani 1 1 d . . . . .
C17 C -0.0965(5) 0.3976(5) 0.06499(14) 0.0776(10) Uani 1 1 d . . . . .
C18 C 0.0474(5) 0.3573(5) 0.04604(13) 0.0769(11) Uani 1 1 d . . . . .
C19 C 0.0812(5) 0.2492(5) 0.00732(13) 0.0820(11) Uani 1 1 d . . . . .
H19 H 0.001003 0.194848 -0.006984 0.098 Uiso 1 1 calc R U . . .
C20 C 0.2208(5) 0.2053(5) -0.01505(13) 0.0791(11) Uani 1 1 d . . . . .
C21 C 0.3549(5) 0.2751(6) -0.00123(16) 0.0870(11) Uani 1 1 d . . . . .
H21 H 0.357292 0.357378 0.023841 0.104 Uiso 1 1 calc R U . . .
C22 C 0.4830(6) 0.2252(5) -0.02375(15) 0.0934(13) Uani 1 1 d . . . . .
H22 H 0.571733 0.273061 -0.014288 0.112 Uiso 1 1 calc R U . . .
C23 C 0.4780(7) 0.1021(6) -0.06091(15) 0.0911(13) Uani 1 1 d . . . . .
C24 C 0.3475(8) 0.0320(6) -0.07628(18) 0.1027(16) Uani 1 1 d . . . . .
H24 H 0.346294 -0.047729 -0.102128 0.123 Uiso 1 1 calc R U . . .
C25 C 0.2182(7) 0.0810(6) -0.05301(16) 0.1000(16) Uani 1 1 d . . . . .
H25 H 0.129986 0.031874 -0.062434 0.120 Uiso 1 1 calc R U . . .

loop_
_atom_site_aniso_label
_atom_site_aniso_U_11
_atom_site_aniso_U_22
_atom_site_aniso_U_33
_atom_site_aniso_U_23
_atom_site_aniso_U_13
_atom_site_aniso_U_12
N1 0.165(5) 0.105(3) 0.079(3) 0.028(2) 0.041(3) 0.038(3)
O1 0.0928(19) 0.0912(16) 0.0519(12) -0.0040(13) 0.0113(13) 0.0026(14)
O2 0.093(2) 0.126(3) 0.092(2) -0.0073(19) -0.0140(18) 0.0016(19)
O3 0.128(3) 0.144(4) 0.121(3) 0.027(3) 0.041(3) 0.021(3)
O4 0.196(5) 0.166(4) 0.121(3) -0.027(3) 0.058(3) 0.044(3)
C1 0.096(4) 0.113(3) 0.074(2) -0.006(2) 0.001(2) -0.019(3)
C2 0.078(3) 0.149(4) 0.098(3) 0.024(3) -0.011(2) -0.002(3)
C3 0.080(3) 0.103(3) 0.065(2) 0.020(2) -0.003(2) 0.009(2)
C4 0.112(4) 0.095(3) 0.058(2) 0.0097(19) -0.015(2) -0.001(3)
C5 0.109(4) 0.096(3) 0.057(2) 0.0127(19) 0.016(2) 0.012(3)
C6 0.083(3) 0.101(3) 0.063(2) 0.020(2) 0.009(2) -0.008(2)
C7 0.100(4) 0.076(2) 0.063(2) 0.0064(18) 0.003(2) 0.001(2)
C8 0.098(3) 0.082(2) 0.067(2) 0.0142(19) 0.011(2) 0.015(2)
C9 0.079(3) 0.151(5) 0.098(3) 0.023(3) 0.008(3) -0.014(3)
C10 0.077(3) 0.139(4) 0.081(3) 0.008(3) 0.003(2) 0.015(3)
C11 0.082(3) 0.106(3) 0.059(2) 0.020(2) 0.007(2) 0.015(2)
C12 0.115(4) 0.083(3) 0.058(2) 0.0001(19) 0.012(2) 0.019(2)
C13 0.130(5) 0.075(2) 0.0565(19) -0.0006(18) 0.007(2) 0.002(2)
C14 0.097(3) 0.084(2) 0.0534(18) 0.0033(18) 0.012(2) -0.009(2)
C15 0.085(3) 0.0694(19) 0.0430(16) 0.0029(14) 0.0068(17) 0.0051(17)
C16 0.091(3) 0.074(2) 0.0467(17) 0.0087(15) -0.0048(19) 0.0035(18)
C17 0.087(3) 0.090(3) 0.056(2) 0.0099(18) -0.004(2) -0.007(2)
C18 0.110(3) 0.073(2) 0.0471(16) 0.0016(16) -0.0099(19) -0.004(2)
C19 0.125(3) 0.072(2) 0.0486(16) -0.0003(16) -0.004(2) -0.002(2)
C20 0.114(3) 0.078(2) 0.0453(17) 0.0056(16) 0.002(2) 0.011(2)
C21 0.107(3) 0.091(3) 0.063(2) -0.003(2) 0.002(2) 0.004(2)
C22 0.129(4) 0.083(3) 0.068(2) 0.0094(19) 0.012(3) 0.009(3)
C23 0.125(4) 0.088(3) 0.060(2) 0.0222(19) 0.018(3) 0.021(3)
C24 0.161(5) 0.087(3) 0.060(2) -0.006(2) 0.018(3) 0.019(3)
C25 0.161(5) 0.080(3) 0.059(2) -0.004(2) 0.005(3) 0.010(3)

loop_
_atom_type_symbol
_atom_type_description
_atom_type_scat_dispersion_real
_atom_type_scat_dispersion_imag
_atom_type_scat_source
C C 0.0181 0.0091 'International Tables Vol C Tables 4.2.6.8 and 6.1.1.4'
H H 0.0000 0.0000 'International Tables Vol C Tables 4.2.6.8 and 6.1.1.4'
N N 0.0311 0.0180 'International Tables Vol C Tables 4.2.6.8 and 6.1.1.4'
O O 0.0492 0.0322 'International Tables Vol C Tables 4.2.6.8 and 6.1.1.4'

loop_
_geom_angle_atom_site_label_1
_geom_angle_atom_site_label_2
_geom_angle_atom_site_label_3
_geom_angle
_geom_angle_site_symmetry_1
_geom_angle_site_symmetry_3
_geom_angle_publ_flag
O3 N1 O4 124.5(6) . . ?
O3 N1 C23 120.3(5) . . ?
O4 N1 C23 115.3(6) . . ?
C18 O1 C15 105.6(3) . . ?
C14 C1 C2 112.5(4) . . ?
C3 C2 C1 113.3(4) . . ?
C4 C3 C8 116.8(4) . . ?
C4 C3 C2 121.4(5) . . ?
C8 C3 C2 120.7(4) . . ?
C5 C4 C3 120.4(5) . . ?
C4 C5 C6 121.5(4) . . ?
C5 C6 C7 116.3(4) . . ?
C5 C6 C9 121.2(5) . . ?
C7 C6 C9 121.2(4) . . ?
C8 C7 C6 120.4(4) . . ?
C7 C8 C3 121.4(4) . . ?
C6 C9 C10 112.4(4) . . ?
C11 C10 C9 113.9(4) . . ?
C12 C11 C16 115.1(4) . . ?
C12 C11 C10 122.0(4) . . ?
C16 C11 C10 121.5(4) . . ?
C13 C12 C11 121.5(4) . . ?
C12 C13 C14 122.6(4) . . ?
C13 C14 C15 112.9(4) . . ?
C13 C14 C1 124.0(4) . . ?
C15 C14 C1 121.8(4) . . ?
C16 C15 C14 124.9(4) . . ?
C16 C15 O1 113.0(4) . . ?
C14 C15 O1 121.3(4) . . ?
C15 C16 C11 119.4(4) . . ?
C15 C16 C17 106.0(4) . . ?
C11 C16 C17 133.8(4) . . ?
O2 C17 C18 127.9(4) . . ?
O2 C17 C16 126.7(4) . . ?
C18 C17 C16 105.4(4) . . ?
C19 C18 O1 123.1(4) . . ?
C19 C18 C17 127.0(4) . . ?
O1 C18 C17 109.9(3) . . ?
C18 C19 C20 130.7(4) . . ?
C21 C20 C25 118.9(5) . . ?
C21 C20 C19 124.9(4) . . ?
C25 C20 C19 116.3(5) . . ?
C22 C21 C20 121.4(4) . . ?
C21 C22 C23 118.8(5) . . ?
C24 C23 C22 121.6(5) . . ?
C24 C23 N1 120.3(5) . . ?
C22 C23 N1 118.1(6) . . ?
C23 C24 C25 119.6(5) . . ?
C24 C25 C20 119.7(6) . . ?

loop_
_geom_bond_atom_site_label_1
_geom_bond_atom_site_label_2
_geom_bond_distance
_geom_bond_site_symmetry_2
_geom_bond_publ_flag
N1 O3 1.215(7) . ?
N1 O4 1.252(7) . ?
N1 C23 1.469(7) . ?
O1 C18 1.377(5) . ?
O1 C15 1.405(4) . ?
O2 C17 1.254(5) . ?
C1 C14 1.497(7) . ?
C1 C2 1.576(7) . ?
C2 C3 1.502(7) . ?
C3 C4 1.380(7) . ?
C3 C8 1.390(6) . ?
C4 C5 1.373(7) . ?
C5 C6 1.389(7) . ?
C6 C7 1.390(6) . ?
C6 C9 1.515(7) . ?
C7 C8 1.370(6) . ?
C9 C10 1.586(7) . ?
C10 C11 1.493(7) . ?
C11 C12 1.383(7) . ?
C11 C16 1.412(6) . ?
C12 C13 1.374(7) . ?
C13 C14 1.382(6) . ?
C14 C15 1.384(6) . ?
C15 C16 1.353(6) . ?
C16 C17 1.458(5) . ?
C17 C18 1.440(6) . ?
C18 C19 1.367(5) . ?
C19 C20 1.445(6) . ?
C20 C21 1.393(7) . ?
C20 C25 1.406(6) . ?
C21 C22 1.368(7) . ?
C22 C23 1.385(6) . ?
C23 C24 1.377(8) . ?
C24 C25 1.384(8) . ?
